data_2014933
loop_
_publ_author_name
'Vande Velde, Christophe M.L.'
'Baeke, Jan K.'
'Geise, Herman J.'
'Blockhuys, Frank'

_publ_section_title (<i>E</i>,<i>E</i>)-2,5-Dipropoxy-1,4-bis[2-(2,4,6-trimethoxyphenyl)ethenyl]benzene
_journal_issue 5
_journal_name_full 'Acta Crystallographica Section C'
_journal_page_first o284
_journal_page_last o287
_journal_paper_doi 10.1107/S0108270105007778
_journal_volume 61
_journal_year 2005
_chemical_formula_iupac 'C34 H42 O8'
_chemical_formula_moiety 'C34 H42 O8'
_chemical_formula_sum 'C34 H42 O8'
_chemical_formula_weight 578.68
_chemical_melting_point 441.6(5)
_chemical_name_common propomt
_chemical_name_systematic
;
(E,E)-2,5-Dipropoxy-1,4-bis[2-(2,4,6-trimethoxyphenyl)ethenyl]benzene
;
_space_group_IT_number 2
_symmetry_cell_setting triclinic
_symmetry_space_group_name_Hall '-P 1'
_symmetry_space_group_name_H-M 'P -1'
_atom_sites_solution_hydrogens geom
_atom_sites_solution_primary direct
_atom_sites_solution_secondary difmap
_audit_creation_method SHELXL-97
_cell_angle_alpha 73.99(2)
_cell_angle_beta 82.82(3)
_cell_angle_gamma 86.17(3)
_cell_formula_units_Z 1
_cell_length_a 6.842(3)
_cell_length_b 8.026(2)
_cell_length_c 14.215(3)
_cell_measurement_reflns_used 25
_cell_measurement_temperature 293(2)
_cell_measurement_theta_max 12
_cell_measurement_theta_min 4
_cell_volume 744.0(4)
_computing_cell_refinement 'CAD-4 Express'
_computing_data_collection 'CAD-4 Express (Enraf--Nonius, 1994)'
_computing_data_reduction 'XCAD4 (Harms, 1996)'
_computing_molecular_graphics
;
ORTEP-3 (Farrugia, 1999) and Mercury (Bruno <i>et al.</i>, 2002)
;
_computing_publication_material
;
WinGX (Farrugia, 1997) and PLATON (Spek, 2003)
;
_computing_structure_refinement 'SHELXL97 (Sheldrick, 1997)'
_computing_structure_solution 'SHELXS97 (Sheldrick, 1997)'
_diffrn_ambient_temperature 293(2)
_diffrn_measured_fraction_theta_full 0.996
_diffrn_measured_fraction_theta_max 0.996
_diffrn_measurement_device_type 'Enraf--Nonius MACH3'
_diffrn_measurement_method \w/2\q
_diffrn_radiation_monochromator graphite
_diffrn_radiation_source 'fine-focus sealed tube'
_diffrn_radiation_type MoK\a
_diffrn_radiation_wavelength 0.71073
_diffrn_reflns_av_R_equivalents 0.0445
_diffrn_reflns_av_sigmaI/netI 0.1299
_diffrn_reflns_limit_h_max 8
_diffrn_reflns_limit_h_min 0
_diffrn_reflns_limit_k_max 9
_diffrn_reflns_limit_k_min -9
_diffrn_reflns_limit_l_max 16
_diffrn_reflns_limit_l_min -16
_diffrn_reflns_number 2854
_diffrn_reflns_theta_full 25.02
_diffrn_reflns_theta_max 25.02
_diffrn_reflns_theta_min 1.50
_diffrn_standards_decay_% 6
_diffrn_standards_interval_time 60
_diffrn_standards_number 3
_exptl_absorpt_coefficient_mu 0.091
_exptl_absorpt_correction_type none
_exptl_crystal_colour yellow
_exptl_crystal_density_diffrn 1.292
_exptl_crystal_density_method 'not measured'
_exptl_crystal_description block
_exptl_crystal_F_000 310
_exptl_crystal_size_max 0.1
_exptl_crystal_size_mid 0.1
_exptl_crystal_size_min 0.1
_refine_diff_density_max 0.340
_refine_diff_density_min -0.334
_refine_ls_extinction_method none
_refine_ls_goodness_of_fit_ref 0.999
_refine_ls_hydrogen_treatment constr
_refine_ls_matrix_type full
_refine_ls_number_parameters 212
_refine_ls_number_reflns 2613
_refine_ls_number_restraints 0
_refine_ls_restrained_S_all 0.999
_refine_ls_R_factor_all 0.2201
_refine_ls_R_factor_gt 0.0869
_refine_ls_shift/su_max 0.000
_refine_ls_shift/su_mean 0.000
_refine_ls_structure_factor_coef Fsqd
_refine_ls_weighting_details 'calc w=1/[\s^2^(Fo^2^)+(0.1376P)^2^] where P=(Fo^2^+2Fc^2^)/3'
_refine_ls_weighting_scheme calc
_refine_ls_wR_factor_gt 0.2136
_refine_ls_wR_factor_ref 0.2721
_reflns_number_gt 1135
_reflns_number_total 2613
_reflns_threshold_expression I>2\s(I)
_cod_data_source_file sx1163.cif
_cod_data_source_block I
_cod_depositor_comments
;
The following automatic conversions were performed:

'_chemical_melting_point' value '168-169\%C' was changed to
'441.6(5)' - it was converted from degrees Celsius(C) to Kelvins(K),
the average value was taken and precision was estimated.

Automatic conversion script
Id: cif_fix_values 1646 2011-03-28 12:23:43Z adriana 

The following automatic conversions were performed:

'_chemical_melting_point' value '168-169\%C' was changed to
'441.6(5)' - it was converted from degrees Celsius(C) to Kelvins(K),
the average value was taken and precision was estimated.

Automatic conversion script
Id: cif_fix_values 1715 2011-07-08 13:25:40Z adriana 
;
_cod_original_sg_symbol_H-M P-1
_cod_database_code 2014933

loop_
_symmetry_equiv_pos_as_xyz
'x, y, z'
'-x, -y, -z'

loop_
_atom_site_label
_atom_site_fract_x
_atom_site_fract_y
_atom_site_fract_z
_atom_site_U_iso_or_equiv
_atom_site_adp_type
_atom_site_calc_flag
_atom_site_refinement_flags
_atom_site_occupancy
_atom_site_disorder_assembly
_atom_site_disorder_group
_atom_site_type_symbol
O2 0.4206(6) 0.1588(5) 0.0980(3) 0.0557(12) Uani d . 1 . . O
O32 0.6856(6) -0.1854(5) 0.2853(3) 0.0586(13) Uani d . 1 . . O
O34 1.2122(6) -0.2723(5) 0.4818(3) 0.0609(13) Uani d . 1 . . O
O36 1.0559(5) 0.2918(4) 0.2720(3) 0.0528(12) Uani d . 1 . . O
C1 0.6146(7) 0.4018(7) 0.0747(4) 0.0404(14) Uani d . 1 . . C
C10 0.2691(8) -0.1121(7) 0.1294(4) 0.0466(15) Uani d . 1 . . C
C11 0.1074(9) -0.2055(8) 0.1019(5) 0.063(2) Uani d . 1 . . C
C2 0.4567(8) 0.3303(6) 0.0483(4) 0.0415(14) Uani d . 1 . . C
C31 0.8687(8) 0.0536(7) 0.2775(4) 0.0398(13) Uani d . 1 . . C
C32 0.8377(8) -0.1246(7) 0.3184(4) 0.0409(14) Uani d . 1 . . C
C33 0.9511(8) -0.2301(7) 0.3860(4) 0.0482(15) Uani d . 1 . . C
C34 1.1043(8) -0.1598(7) 0.4151(4) 0.0447(15) Uani d . 1 . . C
C35 1.1455(8) 0.0146(6) 0.3778(4) 0.0419(14) Uani d . 1 . . C
C36 1.0264(8) 0.1185(6) 0.3108(4) 0.0427(14) Uani d . 1 . . C
C42 0.6556(10) -0.3659(7) 0.3139(6) 0.074(2) Uani d . 1 . . C
C44 1.3719(9) -0.2018(8) 0.5137(5) 0.0625(19) Uani d . 1 . . C
C46 1.2157(10) 0.3642(8) 0.3022(5) 0.068(2) Uani d . 1 . . C
C6 0.6528(8) 0.5739(7) 0.0233(4) 0.0440(15) Uani d . 1 . . C
C7 0.7473(8) 0.3137(7) 0.1479(4) 0.0449(15) Uani d . 1 . . C
C8 0.7390(8) 0.1510(7) 0.2065(4) 0.0444(15) Uani d . 1 . . C
C9 0.2664(8) 0.0754(6) 0.0699(4) 0.0436(14) Uani d . 1 . . C
H10A 0.2473(10) -0.1193(7) 0.201(3) 0.056 Uiso calc R 1 . . H
H10B 0.399(5) -0.168(2) 0.1157(6) 0.056 Uiso calc R 1 . . H
H11A -0.014(4) -0.153(4) 0.115(3) 0.095 Uiso calc R 1 . . H
H11B 0.108(4) -0.320(4) 0.138(3) 0.095 Uiso calc R 1 . . H
H11C 0.129(4) -0.200(5) 0.036(2) 0.095 Uiso calc R 1 . . H
H33 0.9257(18) -0.343(7) 0.4108(16) 0.058 Uiso calc R 1 . . H
H35 1.250(6) 0.061(3) 0.3970(12) 0.050 Uiso calc R 1 . . H
H42A 0.771(5) -0.425(2) 0.292(3) 0.111 Uiso calc R 1 . . H
H42B 0.546(6) -0.3893(13) 0.285(3) 0.111 Uiso calc R 1 . . H
H42C 0.630(7) -0.405(2) 0.384(3) 0.111 Uiso calc R 1 . . H
H44A 1.471(4) -0.147(5) 0.4532(19) 0.094 Uiso calc R 1 . . H
H44B 1.443(4) -0.300(3) 0.563(3) 0.094 Uiso calc R 1 . . H
H44C 1.3169(19) -0.107(5) 0.548(3) 0.094 Uiso calc R 1 . . H
H46A 1.196(3) 0.344(5) 0.376(3) 0.102 Uiso calc R 1 . . H
H46B 1.219(4) 0.493(4) 0.269(3) 0.102 Uiso calc R 1 . . H
H46C 1.344(4) 0.306(4) 0.283(3) 0.102 Uiso calc R 1 . . H
H6 0.761(6) 0.627(3) 0.0390(10) 0.053 Uiso calc R 1 . . H
H7 0.846(6) 0.376(4) 0.1543(6) 0.054 Uiso calc R 1 . . H
H8 0.632(6) 0.090(4) 0.2008(5) 0.053 Uiso calc R 1 . . H
H9A 0.2905(10) 0.0839(7) -0.006(2) 0.052 Uiso calc R 1 . . H
H9B 0.129(4) 0.136(2) 0.0844(6) 0.052 Uiso calc R 1 . . H

loop_
_atom_site_aniso_label
_atom_site_aniso_U_11
_atom_site_aniso_U_22
_atom_site_aniso_U_33
_atom_site_aniso_U_12
_atom_site_aniso_U_13
_atom_site_aniso_U_23
C1 0.032(3) 0.040(3) 0.052(3) 0.004(3) -0.019(3) -0.014(3)
C10 0.041(3) 0.044(3) 0.054(4) -0.002(3) -0.011(3) -0.008(3)
C11 0.069(5) 0.053(4) 0.071(5) -0.017(3) -0.017(4) -0.015(3)
C2 0.043(4) 0.028(3) 0.053(4) 0.000(2) -0.017(3) -0.007(3)
C31 0.036(3) 0.040(3) 0.044(3) 0.001(2) -0.011(3) -0.010(2)
C32 0.039(3) 0.041(3) 0.045(3) -0.008(3) -0.011(3) -0.011(3)
C33 0.048(4) 0.038(3) 0.058(4) -0.004(3) -0.011(3) -0.009(3)
C34 0.043(3) 0.046(3) 0.045(3) 0.005(3) -0.017(3) -0.008(3)
C35 0.037(3) 0.040(3) 0.050(3) -0.006(3) -0.018(3) -0.007(3)
C36 0.042(3) 0.031(3) 0.055(4) -0.003(3) -0.012(3) -0.008(3)
C42 0.072(5) 0.038(4) 0.114(6) -0.018(3) -0.033(4) -0.010(4)
C44 0.061(4) 0.059(4) 0.067(4) -0.007(3) -0.034(4) -0.002(3)
C46 0.069(5) 0.048(4) 0.089(5) -0.019(3) -0.033(4) -0.005(3)
C6 0.036(3) 0.039(3) 0.061(4) -0.004(3) -0.014(3) -0.015(3)
C7 0.038(3) 0.041(3) 0.059(4) 0.001(3) -0.020(3) -0.013(3)
C8 0.033(3) 0.044(3) 0.057(4) -0.001(3) -0.017(3) -0.009(3)
C9 0.038(3) 0.040(3) 0.054(4) -0.006(3) -0.011(3) -0.009(3)
O2 0.046(2) 0.045(2) 0.074(3) -0.0133(18) -0.030(2) 0.000(2)
O32 0.052(3) 0.044(2) 0.082(3) -0.010(2) -0.030(2) -0.007(2)
O34 0.065(3) 0.047(2) 0.068(3) -0.001(2) -0.038(2) 0.003(2)
O36 0.048(2) 0.037(2) 0.074(3) -0.0062(18) -0.033(2) -0.0023(19)

loop_
_atom_type_symbol
_atom_type_description
_atom_type_scat_dispersion_real
_atom_type_scat_dispersion_imag
_atom_type_scat_source
C C 0.0033 0.0016 'International Tables Vol C Tables 4.2.6.8 and 6.1.1.4'
H H 0.0000 0.0000 'International Tables Vol C Tables 4.2.6.8 and 6.1.1.4'
O O 0.0106 0.0060 'International Tables Vol C Tables 4.2.6.8 and 6.1.1.4'

loop_
_geom_angle_atom_site_label_1
_geom_angle_atom_site_label_2
_geom_angle_atom_site_label_3
_geom_angle_site_symmetry_1
_geom_angle
C2 O2 C9 . 118.4(4)
C36 O36 C46 . 117.8(4)
O32 C32 C33 . 122.3(4)
O32 C32 C31 . 114.5(5)
C33 C32 C31 . 123.2(5)
C34 O34 C44 . 117.1(4)
C32 O32 C42 . 118.8(4)
C2 C1 C6 . 115.9(5)
C2 C1 C7 . 126.8(5)
C6 C1 C7 . 117.2(4)
C6 C2 O2 2_665 123.1(4)
C6 C2 C1 2_665 120.8(5)
O2 C2 C1 . 116.0(4)
O36 C36 C35 . 121.7(4)
O36 C36 C31 . 115.4(4)
C35 C36 C31 . 122.9(5)
C34 C35 C36 . 118.3(5)
C34 C35 H35 . 120.9
C36 C35 H35 . 120.9
C32 C33 C34 . 119.0(5)
C32 C33 H33 . 120.5
C34 C33 H33 . 120.5
C8 C7 C1 . 128.0(5)
C8 C7 H7 . 116.0
C1 C7 H7 . 116.0
C32 C31 C36 . 115.2(5)
C32 C31 C8 . 117.9(5)
C36 C31 C8 . 126.9(5)
C2 C6 C1 2_665 123.2(5)
C2 C6 H6 2_665 118.4
C1 C6 H6 . 118.4
C9 C10 C11 . 109.2(5)
C9 C10 H10A . 109.8
C11 C10 H10A . 109.8
C9 C10 H10B . 109.8
C11 C10 H10B . 109.8
H10A C10 H10B . 108.3
O2 C9 C10 . 107.5(4)
O2 C9 H9A . 110.2
C10 C9 H9A . 110.2
O2 C9 H9B . 110.2
C10 C9 H9B . 110.2
H9A C9 H9B . 108.5
C7 C8 C31 . 130.9(5)
C7 C8 H8 . 114.5
C31 C8 H8 . 114.5
O34 C44 H44A . 109.5
O34 C44 H44B . 109.5
H44A C44 H44B . 109.5
O34 C44 H44C . 109.5
H44A C44 H44C . 109.5
H44B C44 H44C . 109.5
O36 C46 H46A . 109.5
O36 C46 H46B . 109.5
H46A C46 H46B . 109.5
O36 C46 H46C . 109.5
H46A C46 H46C . 109.5
H46B C46 H46C . 109.5
O34 C34 C33 . 116.1(5)
O34 C34 C35 . 122.6(5)
C33 C34 C35 . 121.3(5)
O32 C42 H42A . 109.5
O32 C42 H42B . 109.5
H42A C42 H42B . 109.5
O32 C42 H42C . 109.5
H42A C42 H42C . 109.5
H42B C42 H42C . 109.5
C10 C11 H11A . 109.5
C10 C11 H11B . 109.5
H11A C11 H11B . 109.5
C10 C11 H11C . 109.5
H11A C11 H11C . 109.5
H11B C11 H11C . 109.5

loop_
_geom_bond_atom_site_label_1
_geom_bond_atom_site_label_2
_geom_bond_site_symmetry_2
_geom_bond_distance
_geom_bond_publ_flag
O2 C2 . 1.386(6) ?
O2 C9 . 1.438(6) ?
O36 C36 . 1.366(6) ?
O36 C46 . 1.435(6) ?
C32 O32 . 1.364(6) ?
C32 C33 . 1.375(7) ?
C32 C31 . 1.407(7) ?
O34 C34 . 1.369(6) ?
O34 C44 . 1.437(6) ?
O32 C42 . 1.414(6) ?
C1 C2 . 1.394(7) ?
C1 C6 . 1.397(7) ?
C1 C7 . 1.467(7) ?
C2 C6 2_665 1.367(7) ?
C36 C35 . 1.390(7) ?
C36 C31 . 1.414(7) ?
C35 C34 . 1.388(7) ?
C35 H35 . 0.9271 ?
C33 C34 . 1.380(7) ?
C33 H33 . 0.8994 ?
C7 C8 . 1.342(7) ?
C7 H7 . 0.8951 ?
C31 C8 . 1.454(7) ?
C6 C2 2_665 1.367(7) ?
C6 H6 . 0.9618 ?
C10 C9 . 1.509(7) ?
C10 C11 . 1.523(7) ?
C10 H10A . 0.9934 ?
C10 H10B . 0.9934 ?
C9 H9A . 1.0524 ?
C9 H9B . 1.0524 ?
C8 H8 . 0.9283 ?
C44 H44A . 1.0379 ?
C44 H44B . 1.0379 ?
C44 H44C . 1.0379 ?
C46 H46A . 1.0088 ?
C46 H46B . 1.0088 ?
C46 H46C . 1.0088 ?
C42 H42A . 0.9541 ?
C42 H42B . 0.9541 ?
C42 H42C . 0.9541 ?
C11 H11A . 0.9250 ?
C11 H11B . 0.9250 ?
C11 H11C . 0.9250 ?

loop_
_geom_torsion_atom_site_label_1
_geom_torsion_atom_site_label_2
_geom_torsion_atom_site_label_3
_geom_torsion_atom_site_label_4
_geom_torsion_site_symmetry_4
_geom_torsion
C33 C32 O32 C42 . -6.4(9)
C31 C32 O32 C42 . 173.4(6)
C9 O2 C2 C6 2_665 2.9(8)
C9 O2 C2 C1 . -176.6(5)
C6 C1 C2 C6 2_665 -0.6(9)
C7 C1 C2 C6 2_665 -178.3(5)
C6 C1 C2 O2 . 179.0(5)
C7 C1 C2 O2 . 1.2(9)
C46 O36 C36 C35 . 0.4(8)
C46 O36 C36 C31 . -179.2(5)
O36 C36 C35 C34 . 179.0(5)
C31 C36 C35 C34 . -1.5(9)
O32 C32 C33 C34 . 179.2(6)
C31 C32 C33 C34 . -0.5(9)
C2 C1 C7 C8 . -3.0(10)
C6 C1 C7 C8 . 179.2(6)
O32 C32 C31 C36 . -179.8(5)
C33 C32 C31 C36 . 0.0(8)
O32 C32 C31 C8 . 0.1(8)
C33 C32 C31 C8 . 179.8(5)
O36 C36 C31 C32 . -179.4(5)
C35 C36 C31 C32 . 1.1(8)
O36 C36 C31 C8 . 0.7(9)
C35 C36 C31 C8 . -178.8(5)
C2 C1 C6 C2 2_665 0.6(9)
C7 C1 C6 C2 2_665 178.6(5)
C2 O2 C9 C10 . 175.6(5)
C11 C10 C9 O2 . 180.0(5)
C1 C7 C8 C31 . 177.3(6)
C32 C31 C8 C7 . -171.1(6)
C36 C31 C8 C7 . 8.8(10)
C44 O34 C34 C33 . -179.7(6)
C44 O34 C34 C35 . 0.8(8)
C32 C33 C34 O34 . -179.4(5)
C32 C33 C34 C35 . 0.1(9)
C36 C35 C34 O34 . -179.6(5)
C36 C35 C34 C33 . 0.9(9)
